data_4030983
loop_
_publ_author_name
'Engel-Andreasen, Jens'
'Wich, Kathrine'
'Laursen, Jonas S.'
'Harris, Pernille'
'Olsen, Christian A.'

_publ_section_title
;
 Effects of thionation and fluorination on cis-trans isomerization in
 tertiary amides: an investigation of N-alkylglycine (peptoid) rotamers.
;
_journal_issue 11
_journal_name_full 'The Journal of organic chemistry'
_journal_page_first 5415
_journal_page_last 5427
_journal_paper_doi 10.1021/acs.joc.5b00048
_journal_volume 80
_journal_year 2015
_chemical_formula_moiety 'C19 H22 N2 O2'
_chemical_formula_sum 'C19 H22 N2 O2'
_chemical_formula_weight 310.38
_chemical_name_systematic
;
 ?
;
_space_group_crystal_system orthorhombic
_space_group_IT_number 33
_space_group_name_Hall 'P 2c -2n'
_space_group_name_H-M_alt 'P n a 21'
_symmetry_space_group_name_Hall 'P 2c -2n'
_symmetry_space_group_name_H-M 'P n a 21'
_atom_sites_solution_hydrogens geom
_atom_sites_solution_primary direct
_audit_creation_date 2014-10-10
_audit_creation_method
;
Olex2 1.2
(compiled 2014.09.19 svn.r3010 for OlexSys, GUI svn.r4874)
;
_cell_angle_alpha 90
_cell_angle_beta 90
_cell_angle_gamma 90
_cell_formula_units_Z 4
_cell_length_a 10.88660(16)
_cell_length_b 14.8755(2)
_cell_length_c 10.23202(14)
_cell_measurement_reflns_used 4600
_cell_measurement_temperature 119.99(10)
_cell_measurement_theta_max 73.7650
_cell_measurement_theta_min 4.3370
_cell_volume 1657.01(4)
_computing_cell_refinement
;
CrysAlisPro, Agilent Technologies,
Version 1.171.37.33 (release 27-03-2014 CrysAlis171 .NET)
(compiled Mar 27 2014,17:12:48)
;
_computing_data_collection
;
CrysAlisPro, Agilent Technologies,
Version 1.171.37.33 (release 27-03-2014 CrysAlis171 .NET)
(compiled Mar 27 2014,17:12:48)
;
_computing_data_reduction
;
CrysAlisPro, Agilent Technologies,
Version 1.171.37.33 (release 27-03-2014 CrysAlis171 .NET)
(compiled Mar 27 2014,17:12:48)
;
_computing_molecular_graphics 'Olex2 (Dolomanov et al., 2009)'
_computing_publication_material 'Olex2 (Dolomanov et al., 2009)'
_computing_structure_refinement 'ShelXL (Sheldrick, 2008)'
_computing_structure_solution 'ShelXS (Sheldrick, 2008)'
_diffrn_ambient_environment N~2~
_diffrn_ambient_temperature 119.99(10)
_diffrn_detector 'CCD plate'
_diffrn_detector_area_resol_mean 5.3073
_diffrn_detector_type Atlas
_diffrn_measured_fraction_theta_full 0.999
_diffrn_measured_fraction_theta_max 0.985
_diffrn_measurement_details
;
  1 omega   32.00   64.00   1.0000    1.0000
omega____ theta____ kappa____ phi______ frames
    -       41.0554 -125.0000  -90.0000 32

  2 omega   35.00   85.00   1.0000    1.7400
omega____ theta____ kappa____ phi______ frames
    -      106.6310  -30.0000  -30.0000 50

  3 omega   82.00  152.00   1.0000    1.7400
omega____ theta____ kappa____ phi______ frames
    -      106.6310   30.0000 -120.0000 70

  4 omega   81.00  178.00   1.0000    1.7400
omega____ theta____ kappa____ phi______ frames
    -      106.6310   45.0000  -30.0000 97

  5 omega   95.00  178.00   1.0000    1.7400
omega____ theta____ kappa____ phi______ frames
    -      106.6310  125.0000   90.0000 83

  6 omega   56.00   91.00   1.0000    1.7400
omega____ theta____ kappa____ phi______ frames
    -      106.6310  -45.0000   90.0000 35

  7 omega   51.00   89.00   1.0000    1.7400
omega____ theta____ kappa____ phi______ frames
    -      106.6310  -30.0000   60.0000 38

  8 omega   30.00   82.00   1.0000    1.7400
omega____ theta____ kappa____ phi______ frames
    -      106.6310  -30.0000   30.0000 52

  9 omega  -94.00   46.00   1.0000    1.0000
omega____ theta____ kappa____ phi______ frames
    -      -41.0554    0.0000  -30.0000 140
;
_diffrn_measurement_device 'four-circle diffractometer'
_diffrn_measurement_device_type 'SuperNova, Dual, Cu at zero, Atlas'
_diffrn_measurement_method '\w scans'
_diffrn_orient_matrix_UB_11 0.0737731000
_diffrn_orient_matrix_UB_12 0.0403335000
_diffrn_orient_matrix_UB_13 0.1143059000
_diffrn_orient_matrix_UB_21 0.0911614000
_diffrn_orient_matrix_UB_22 -0.0790417000
_diffrn_orient_matrix_UB_23 -0.0075667000
_diffrn_orient_matrix_UB_31 0.0793041000
_diffrn_orient_matrix_UB_32 0.0533361000
_diffrn_orient_matrix_UB_33 -0.0976743000
_diffrn_radiation_monochromator mirror
_diffrn_radiation_probe x-ray
_diffrn_radiation_type CuK\a
_diffrn_radiation_wavelength 1.54184
_diffrn_reflns_av_R_equivalents 0.0264
_diffrn_reflns_av_unetI/netI 0.0323
_diffrn_reflns_laue_measured_fraction_full 0.999
_diffrn_reflns_laue_measured_fraction_max 0.985
_diffrn_reflns_limit_h_max 13
_diffrn_reflns_limit_h_min -9
_diffrn_reflns_limit_k_max 17
_diffrn_reflns_limit_k_min -18
_diffrn_reflns_limit_l_max 12
_diffrn_reflns_limit_l_min -12
_diffrn_reflns_number 5899
_diffrn_reflns_point_group_measured_fraction_full 0.873
_diffrn_reflns_point_group_measured_fraction_max 0.844
_diffrn_reflns_theta_full 67.684
_diffrn_reflns_theta_max 74.027
_diffrn_reflns_theta_min 5.034
_diffrn_source 'sealed X-ray tube'
_diffrn_source_type 'SuperNova (Cu) X-ray Source'
_exptl_absorpt_coefficient_mu 0.646
_exptl_absorpt_correction_T_max 1.00000
_exptl_absorpt_correction_T_min 0.60810
_exptl_absorpt_correction_type multi-scan
_exptl_absorpt_process_details
;
CrysAlisPro, Agilent Technologies,
Version 1.171.37.33 (release 27-03-2014 CrysAlis171 .NET)
(compiled Mar 27 2014,17:12:48)
Empirical absorption correction using spherical harmonics,
 implemented in SCALE3 ABSPACK scaling algorithm.
;
_exptl_crystal_colour colourless
_exptl_crystal_colour_primary colourless
_exptl_crystal_density_diffrn 1.244
_exptl_crystal_description block
_exptl_crystal_F_000 664
_exptl_crystal_size_max 0.334
_exptl_crystal_size_mid 0.234
_exptl_crystal_size_min 0.16
_refine_diff_density_max 0.146
_refine_diff_density_min -0.179
_refine_diff_density_rms 0.038
_refine_ls_abs_structure_details
;
 Flack x determined using 1017 quotients [(I+)-(I-)]/[(I+)+(I-)]
 (Parsons and Flack (2004), Acta Cryst. A60, s61).
;
_refine_ls_abs_structure_Flack 0.10(16)
_refine_ls_extinction_method none
_refine_ls_goodness_of_fit_ref 1.024
_refine_ls_hydrogen_treatment constr
_refine_ls_matrix_type full
_refine_ls_number_parameters 211
_refine_ls_number_reflns 2846
_refine_ls_number_restraints 1
_refine_ls_restrained_S_all 1.023
_refine_ls_R_factor_all 0.0337
_refine_ls_R_factor_gt 0.0323
_refine_ls_shift/su_max 0.001
_refine_ls_shift/su_mean 0.000
_refine_ls_structure_factor_coef Fsqd
_refine_ls_weighting_details
;
 w=1/[\s^2^(Fo^2^)+(0.0603P)^2^+0.0648P]
 where P=(Fo^2^+2Fc^2^)/3
;
_refine_ls_weighting_scheme calc
_refine_ls_wR_factor_gt 0.0848
_refine_ls_wR_factor_ref 0.0865
_reflns_Friedel_coverage 0.619
_reflns_friedel_fraction_full 0.730
_reflns_friedel_fraction_max 0.685
_reflns_number_gt 2734
_reflns_number_total 2846
_reflns_threshold_expression 'I > 2\s(I)'
_cod_data_source_file jo5b00048_si_002.cif
_cod_data_source_block comound_3c
_cod_depositor_comments 'Adding full bibliography for 4030982--4030996.cif.'
_cod_database_code 4030983
_shelxl_version_number 2013-2
_chemical_oxdiff_formula 'C19 H22 N2 O2'
_shelx_space_group_comment
;
The symmetry employed for this shelxl refinement is uniquely defined
by the following loop, which should always be used as a source of
symmetry information in preference to the above space-group names.
They are only intended as comments.
;
_reflns_odcompleteness_completeness 100.00
_reflns_odcompleteness_iscentric 1
_reflns_odcompleteness_theta 66.97
_olex2_refinement_description
;
1. Fixed Uiso
 At 1.2 times of:
  All C(H) groups, All C(H,H) groups
 At 1.5 times of:
  All C(H,H,H) groups
2.a Ternary CH refined with riding coordinates:
 C7(H7)
2.b Secondary CH2 refined with riding coordinates:
 C3(H3A,H3B)
2.c Aromatic/amide H refined with riding coordinates:
 C9(H9), C15(H15), C17(H17), C12(H12), C11(H11), C10(H10), C18(H18), C16(H16),
 C19(H19), C13(H13)
2.d Idealised Me refined as rotating group:
 C5(H5A,H5B,H5C), C1(H1A,H1B,H1C), C6(H6A,H6B,H6C)
;
_olex2_submission_special_instructions 'No special instructions were received'

loop_
_space_group_symop_operation_xyz
'x, y, z'
'-x, -y, z+1/2'
'-x+1/2, y+1/2, z+1/2'
'x+1/2, -y+1/2, z'

loop_
_atom_site_label
_atom_site_type_symbol
_atom_site_fract_x
_atom_site_fract_y
_atom_site_fract_z
_atom_site_U_iso_or_equiv
_atom_site_adp_type
_atom_site_occupancy
_atom_site_site_symmetry_order
_atom_site_calc_flag
_atom_site_refinement_flags_posn
O2 O 0.78718(13) 0.67569(9) 0.47072(15) 0.0239(3) Uani 1 1 d .
O1 O 0.94168(13) 0.47285(11) 0.66068(15) 0.0294(3) Uani 1 1 d .
N2 N 0.71120(15) 0.67204(11) 0.26488(17) 0.0214(3) Uani 1 1 d .
N1 N 0.83302(14) 0.49169(9) 0.47427(16) 0.0161(3) Uani 1 1 d .
C8 C 0.70363(16) 0.35279(12) 0.4636(2) 0.0180(4) Uani 1 1 d .
C3 C 0.81359(16) 0.53786(12) 0.35072(18) 0.0168(3) Uani 1 1 d .
H3A H 0.7535 0.5049 0.2998 0.020 Uiso 1 1 calc R
H3B H 0.8900 0.5384 0.3019 0.020 Uiso 1 1 calc R
C9 C 0.76372(17) 0.32372(12) 0.3515(2) 0.0215(4) Uani 1 1 d .
H9 H 0.8262 0.3586 0.3158 0.026 Uiso 1 1 calc R
C4 C 0.76882(16) 0.63498(12) 0.36883(19) 0.0178(4) Uani 1 1 d .
C7 C 0.72773(15) 0.44260(11) 0.53022(17) 0.0158(3) Uani 1 1 d .
H7 H 0.7486 0.4293 0.6214 0.019 Uiso 1 1 calc R
C2 C 0.93371(16) 0.50592(12) 0.55091(19) 0.0193(4) Uani 1 1 d .
C5 C 0.68347(19) 0.62177(13) 0.1457(2) 0.0249(4) Uani 1 1 d .
H5A H 0.6164 0.5814 0.1619 0.037 Uiso 1 1 calc GR
H5B H 0.7545 0.5880 0.1196 0.037 Uiso 1 1 calc GR
H5C H 0.6613 0.6629 0.0774 0.037 Uiso 1 1 calc GR
C15 C 0.60228(16) 0.56589(12) 0.6332(2) 0.0203(4) Uani 1 1 d .
H15 H 0.6598 0.5670 0.7003 0.024 Uiso 1 1 calc R
C17 C 0.41930(18) 0.62584(14) 0.5348(2) 0.0271(4) Uani 1 1 d .
H17 H 0.3547 0.6667 0.5352 0.033 Uiso 1 1 calc R
C1 C 1.03618(18) 0.56242(15) 0.4956(2) 0.0275(4) Uani 1 1 d .
H1A H 1.1063 0.5592 0.5522 0.041 Uiso 1 1 calc GR
H1B H 1.0095 0.6237 0.4887 0.041 Uiso 1 1 calc GR
H1C H 1.0580 0.5404 0.4105 0.041 Uiso 1 1 calc GR
C12 C 0.58260(18) 0.21591(14) 0.4601(3) 0.0299(5) Uani 1 1 d .
H12 H 0.5231 0.1794 0.4981 0.036 Uiso 1 1 calc R
C14 C 0.61403(16) 0.50336(11) 0.53282(19) 0.0169(4) Uani 1 1 d .
C11 C 0.6403(2) 0.18916(13) 0.3451(3) 0.0304(5) Uani 1 1 d .
H11 H 0.6177 0.1357 0.3045 0.037 Uiso 1 1 calc R
C10 C 0.73113(19) 0.24251(14) 0.2919(2) 0.0267(4) Uani 1 1 d .
H10 H 0.7709 0.2244 0.2159 0.032 Uiso 1 1 calc R
C18 C 0.42988(19) 0.56365(15) 0.4347(2) 0.0281(4) Uani 1 1 d .
H18 H 0.3722 0.5629 0.3677 0.034 Uiso 1 1 calc R
C16 C 0.50547(18) 0.62671(12) 0.6340(2) 0.0244(4) Uani 1 1 d .
H16 H 0.4986 0.6682 0.7017 0.029 Uiso 1 1 calc R
C19 C 0.52641(18) 0.50224(13) 0.4339(2) 0.0227(4) Uani 1 1 d .
H19 H 0.5323 0.4603 0.3668 0.027 Uiso 1 1 calc R
C6 C 0.6530(2) 0.75921(13) 0.2810(2) 0.0304(4) Uani 1 1 d .
H6A H 0.6980 0.7938 0.3442 0.046 Uiso 1 1 calc GR
H6B H 0.5701 0.7511 0.3108 0.046 Uiso 1 1 calc GR
H6C H 0.6525 0.7903 0.1988 0.046 Uiso 1 1 calc GR
C13 C 0.61391(18) 0.29689(13) 0.5179(2) 0.0241(4) Uani 1 1 d .
H13 H 0.5745 0.3144 0.5943 0.029 Uiso 1 1 calc R

loop_
_atom_site_aniso_label
_atom_site_aniso_U_11
_atom_site_aniso_U_22
_atom_site_aniso_U_33
_atom_site_aniso_U_23
_atom_site_aniso_U_13
_atom_site_aniso_U_12
O2 0.0321(7) 0.0203(6) 0.0194(6) -0.0026(5) 0.0002(6) -0.0031(5)
O1 0.0258(7) 0.0397(8) 0.0227(8) 0.0084(6) -0.0093(6) -0.0053(6)
N2 0.0242(7) 0.0183(7) 0.0217(8) 0.0030(6) -0.0022(7) 0.0008(6)
N1 0.0168(7) 0.0167(7) 0.0149(7) 0.0001(6) -0.0001(6) 0.0000(5)
C8 0.0164(8) 0.0163(8) 0.0214(9) -0.0018(7) -0.0045(7) 0.0041(6)
C3 0.0177(8) 0.0182(8) 0.0143(8) -0.0002(7) -0.0001(7) -0.0002(6)
C9 0.0223(8) 0.0188(8) 0.0233(10) 0.0003(7) -0.0015(8) 0.0069(7)
C4 0.0171(8) 0.0173(8) 0.0190(9) 0.0017(7) 0.0019(7) -0.0029(6)
C7 0.0161(8) 0.0158(8) 0.0154(8) -0.0003(6) -0.0007(6) 0.0008(6)
C2 0.0179(8) 0.0203(8) 0.0197(9) -0.0013(7) -0.0027(7) 0.0013(6)
C5 0.0300(10) 0.0257(9) 0.0191(9) 0.0034(8) -0.0048(7) 0.0012(7)
C15 0.0202(8) 0.0191(8) 0.0217(9) 0.0002(7) 0.0020(7) -0.0020(7)
C17 0.0250(9) 0.0245(9) 0.0318(11) 0.0045(8) 0.0058(9) 0.0092(7)
C1 0.0199(8) 0.0343(10) 0.0282(11) 0.0033(8) -0.0030(8) -0.0054(7)
C12 0.0221(9) 0.0204(9) 0.0472(14) -0.0001(9) -0.0032(9) -0.0030(7)
C14 0.0173(8) 0.0136(7) 0.0200(9) 0.0027(6) 0.0037(7) 0.0001(6)
C11 0.0316(10) 0.0179(8) 0.0418(12) -0.0093(8) -0.0140(10) 0.0037(7)
C10 0.0326(10) 0.0200(9) 0.0276(10) -0.0047(8) -0.0070(8) 0.0104(7)
C18 0.0255(10) 0.0330(11) 0.0258(10) 0.0020(8) -0.0017(8) 0.0088(8)
C16 0.0279(9) 0.0180(8) 0.0274(10) -0.0023(8) 0.0084(8) 0.0014(7)
C19 0.0224(9) 0.0246(9) 0.0212(10) -0.0013(7) 0.0002(7) 0.0039(8)
C6 0.0359(11) 0.0194(9) 0.0360(11) 0.0027(8) -0.0013(9) 0.0054(8)
C13 0.0196(8) 0.0200(8) 0.0326(10) -0.0009(7) 0.0017(7) 0.0005(7)

loop_
_atom_type_symbol
_atom_type_description
_atom_type_scat_dispersion_real
_atom_type_scat_dispersion_imag
_atom_type_scat_source
C C 0.0181 0.0091 'International Tables Vol C Tables 4.2.6.8 and 6.1.1.4'
H H 0.0000 0.0000 'International Tables Vol C Tables 4.2.6.8 and 6.1.1.4'
N N 0.0311 0.0180 'International Tables Vol C Tables 4.2.6.8 and 6.1.1.4'
O O 0.0492 0.0322 'International Tables Vol C Tables 4.2.6.8 and 6.1.1.4'

loop_
_geom_angle_atom_site_label_1
_geom_angle_atom_site_label_2
_geom_angle_atom_site_label_3
_geom_angle
C4 N2 C5 122.92(16)
C4 N2 C6 118.47(18)
C6 N2 C5 117.48(17)
C3 N1 C7 117.28(14)
C2 N1 C3 122.91(15)
C2 N1 C7 118.57(15)
C9 C8 C7 124.15(17)
C9 C8 C13 118.15(17)
C13 C8 C7 117.68(17)
N1 C3 C4 112.68(15)
C8 C9 C10 120.62(19)
O2 C4 N2 123.01(17)
O2 C4 C3 121.14(17)
N2 C4 C3 115.83(16)
N1 C7 C8 113.25(15)
N1 C7 C14 110.02(13)
C8 C7 C14 112.70(14)
O1 C2 N1 121.32(17)
O1 C2 C1 120.95(17)
N1 C2 C1 117.72(17)
C16 C15 C14 120.67(18)
C16 C17 C18 119.53(17)
C13 C12 C11 119.9(2)
C15 C14 C7 118.77(17)
C19 C14 C7 122.28(17)
C19 C14 C15 118.81(17)
C10 C11 C12 119.52(18)
C11 C10 C9 120.4(2)
C17 C18 C19 120.37(19)
C17 C16 C15 120.26(18)
C14 C19 C18 120.35(19)
C12 C13 C8 121.3(2)

loop_
_geom_bond_atom_site_label_1
_geom_bond_atom_site_label_2
_geom_bond_distance
O2 C4 1.222(2)
O1 C2 1.229(2)
N2 C4 1.352(3)
N2 C5 1.462(3)
N2 C6 1.452(2)
N1 C3 1.454(2)
N1 C7 1.475(2)
N1 C2 1.364(2)
C8 C9 1.389(3)
C8 C7 1.523(2)
C8 C13 1.398(3)
C3 C4 1.536(2)
C9 C10 1.399(3)
C7 C14 1.533(2)
C2 C1 1.507(3)
C15 C14 1.391(3)
C15 C16 1.389(3)
C17 C18 1.385(3)
C17 C16 1.383(3)
C12 C11 1.391(4)
C12 C13 1.385(3)
C14 C19 1.391(3)
C11 C10 1.380(3)
C18 C19 1.392(3)

loop_
_geom_torsion_atom_site_label_1
_geom_torsion_atom_site_label_2
_geom_torsion_atom_site_label_3
_geom_torsion_atom_site_label_4
_geom_torsion
N1 C3 C4 O2 22.3(2)
N1 C3 C4 N2 -159.09(15)
N1 C7 C14 C15 -80.4(2)
N1 C7 C14 C19 95.3(2)
C8 C9 C10 C11 -1.3(3)
C8 C7 C14 C15 152.21(16)
C8 C7 C14 C19 -32.1(2)
C3 N1 C7 C8 77.22(18)
C3 N1 C7 C14 -49.9(2)
C3 N1 C2 O1 172.58(18)
C3 N1 C2 C1 -8.4(3)
C9 C8 C7 N1 -7.5(2)
C9 C8 C7 C14 118.25(19)
C9 C8 C13 C12 -1.9(3)
C7 N1 C3 C4 89.69(17)
C7 N1 C2 O1 5.7(3)
C7 N1 C2 C1 -175.30(16)
C7 C8 C9 C10 -176.21(17)
C7 C8 C13 C12 177.14(17)
C7 C14 C19 C18 -174.72(18)
C2 N1 C3 C4 -77.3(2)
C2 N1 C7 C8 -115.17(18)
C2 N1 C7 C14 117.70(17)
C5 N2 C4 O2 -176.62(17)
C5 N2 C4 C3 4.8(2)
C15 C14 C19 C18 0.9(3)
C17 C18 C19 C14 -0.7(3)
C12 C11 C10 C9 -1.1(3)
C14 C15 C16 C17 0.0(3)
C11 C12 C13 C8 -0.5(3)
C18 C17 C16 C15 0.3(3)
C16 C15 C14 C7 175.24(16)
C16 C15 C14 C19 -0.6(3)
C16 C17 C18 C19 0.1(3)
C6 N2 C4 O2 -9.1(3)
C6 N2 C4 C3 172.29(16)
C13 C8 C9 C10 2.8(3)
C13 C8 C7 N1 173.58(16)
C13 C8 C7 C14 -60.7(2)
C13 C12 C11 C10 2.0(3)
